data_7204311
loop_
_publ_author_name
'Sharma, Arun K.'
'Jayakumar, S.'
'Hundal, Maninder S.'
'Mahajan, Mohinder P.'

_publ_section_title
;
 Tandem sigmatropic shifts in [4 + 2] cycloaddition reactions of
 1,3-diazabuta-1,3-dienes with butadienylketene: synthesis of
 pyrimidinone derivatives
;
_journal_issue 6
_journal_name_full 'Journal of the Chemical Society, Perkin Transactions 1'
_journal_page_first 774
_journal_paper_doi 10.1039/b109922c
_journal_year 2002
_chemical_formula_sum 'C31 H31 N3 O S'
_chemical_formula_weight 493.65
_chemical_name_systematic
; 
 ? 
;
_space_group_IT_number 14
_symmetry_cell_setting monoclinic
_symmetry_space_group_name_Hall '-P 2yn'
_symmetry_space_group_name_H-M 'P 1 21/n 1'
_atom_sites_solution_hydrogens geom
_atom_sites_solution_primary direct
_atom_sites_solution_secondary difmap
_audit_creation_method SHELXL
_cell_angle_alpha 90.00
_cell_angle_beta 100.08(2)
_cell_angle_gamma 90.00
_cell_formula_units_Z 4
_cell_length_a 12.411(3)
_cell_length_b 10.042(2)
_cell_length_c 22.419(4)
_cell_measurement_reflns_used 43
_cell_measurement_temperature 293(2)
_cell_measurement_theta_max 20.0
_cell_measurement_theta_min 8.0
_cell_volume 2751.0(10)
_computing_cell_refinement 'XSCANS (Siemens,1994)'
_computing_data_collection 'XSCANS (Siemens,1994)'
_computing_data_reduction 'XSCANS (Siemens,1994)'
_computing_molecular_graphics 'SHELXTL-PC (Sheldrick, 1995)'
_computing_publication_material 'SHELXTL-PC (Sheldrick, 1995)'
_computing_structure_refinement 'SHELXL-93 (Sheldrick, 1993)'
_computing_structure_solution 'SHELXTL- PC (Sheldrick, 1995)'
_diffrn_ambient_temperature 293(2)
_diffrn_measurement_device 'Siemens P4'
_diffrn_measurement_method \q-2\q
_diffrn_radiation_monochromator graphite
_diffrn_radiation_source 'fine-focus sealed tube'
_diffrn_radiation_type MoK\a
_diffrn_radiation_wavelength 0.71073
_diffrn_reflns_av_R_equivalents 0.0357
_diffrn_reflns_av_sigmaI/netI 0.0919
_diffrn_reflns_limit_h_max 11
_diffrn_reflns_limit_h_min 0
_diffrn_reflns_limit_k_max 9
_diffrn_reflns_limit_k_min 0
_diffrn_reflns_limit_l_max 21
_diffrn_reflns_limit_l_min -21
_diffrn_reflns_number 2730
_diffrn_reflns_theta_max 20.01
_diffrn_reflns_theta_min 1.85
_diffrn_standards_decay_% 0
_exptl_absorpt_coefficient_mu 0.145
_exptl_crystal_colour colourless
_exptl_crystal_density_diffrn 1.192
_exptl_crystal_description plate
_exptl_crystal_F_000 1048
_exptl_crystal_size_max 0.2
_exptl_crystal_size_mid 0.2
_exptl_crystal_size_min 0.1
_refine_diff_density_max 0.633
_refine_diff_density_min -0.244
_refine_diff_density_rms 0.049
_refine_ls_extinction_method none
_refine_ls_goodness_of_fit_all 1.087
_refine_ls_goodness_of_fit_obs 1.256
_refine_ls_hydrogen_treatment constr
_refine_ls_matrix_type full
_refine_ls_number_parameters 325
_refine_ls_number_reflns 2178
_refine_ls_number_restraints 0
_refine_ls_restrained_S_all 1.205
_refine_ls_restrained_S_obs 1.256
_refine_ls_R_factor_all 0.1563
_refine_ls_R_factor_obs 0.0716
_refine_ls_shift/esd_max -0.008
_refine_ls_shift/esd_mean 0.001
_refine_ls_structure_factor_coef Fsqd
_refine_ls_weighting_details 'w=1/[\s^2^(Fo^2^)+(0.0644P)^2^+3.7142P] where P=(Fo^2^+2Fc^2^)/3'
_refine_ls_weighting_scheme calc
_refine_ls_wR_factor_all 0.2182
_refine_ls_wR_factor_obs 0.1558
_reflns_number_observed 1361
_reflns_number_total 2573
_reflns_observed_criterion >2sigma(I)
_cod_data_source_file b109922c.txt
_cod_data_source_block pyrimidone
_cod_depositor_comments
;
The following automatic conversions were performed:

'_refine_ls_weighting_scheme' value 'calc
w=1/[\s^2^(Fo^2^)+(0.0644P)^2^+3.7142P] where P=(Fo^2^+2Fc^2^)/3' was
changed to 'calc'. New tag '_refine_ls_weighting_details' was
created. The value of the new tag was set to
'w=1/[\s^2^(Fo^2^)+(0.0644P)^2^+3.7142P] where P=(Fo^2^+2Fc^2^)/3'.

Automatic conversion script
Id: cif_fix_values 3143 2015-03-26 13:38:13Z robertas 
;
_cod_original_sg_symbol_H-M P2~1~/n
_cod_database_code 7204311

loop_
_symmetry_equiv_pos_as_xyz
'x, y, z'
'-x+1/2, y+1/2, -z+1/2'
'-x, -y, -z'
'x-1/2, -y-1/2, z-1/2'

loop_
_atom_site_aniso_label
_atom_site_aniso_U_11
_atom_site_aniso_U_22
_atom_site_aniso_U_33
_atom_site_aniso_U_23
_atom_site_aniso_U_13
_atom_site_aniso_U_12
S 0.077(2) 0.134(3) 0.068(2) -0.015(2) 0.0142(14) -0.006(2)
N1 0.048(5) 0.049(5) 0.050(5) -0.010(4) 0.004(4) -0.003(4)
N2 0.060(5) 0.043(5) 0.053(5) -0.010(4) 0.009(4) -0.007(4)
N3 0.065(5) 0.052(5) 0.039(5) -0.006(4) 0.007(4) -0.017(4)
O1 0.057(4) 0.071(4) 0.059(4) -0.023(4) 0.008(3) -0.007(3)
C1 0.044(6) 0.065(8) 0.048(6) -0.014(5) 0.009(5) -0.002(6)
C2 0.068(8) 0.086(8) 0.070(7) -0.002(6) 0.017(6) 0.022(7)
C3 0.048(9) 0.162(15) 0.101(10) 0.004(10) -0.001(7) 0.020(9)
C4 0.050(8) 0.215(19) 0.070(8) -0.027(11) 0.020(6) -0.029(12)
C5 0.081(9) 0.085(9) 0.096(9) -0.032(7) 0.032(7) -0.034(8)
C6 0.061(7) 0.069(8) 0.060(6) -0.006(5) 0.014(5) -0.010(6)
C7 0.060(6) 0.037(6) 0.054(6) 0.007(5) 0.019(5) -0.001(5)
C8 0.116(9) 0.081(9) 0.096(8) -0.030(7) 0.061(7) -0.016(7)
C9 0.153(11) 0.076(9) 0.117(10) -0.024(7) 0.083(9) -0.001(9)
C10 0.103(9) 0.072(8) 0.101(9) -0.001(7) 0.051(7) 0.004(8)
C11 0.073(7) 0.064(8) 0.067(7) 0.009(6) 0.018(6) -0.004(6)
C12 0.059(6) 0.061(7) 0.050(6) 0.001(5) 0.007(5) 0.003(6)
C13 0.055(7) 0.033(5) 0.056(6) 0.007(5) 0.018(6) 0.006(5)
C14 0.053(6) 0.032(5) 0.041(5) -0.007(4) 0.001(5) -0.004(5)
C15 0.043(6) 0.057(6) 0.049(6) 0.005(5) -0.002(5) -0.005(5)
C16 0.062(7) 0.038(6) 0.053(6) 0.005(5) 0.017(6) 0.000(5)
C17 0.058(7) 0.040(6) 0.041(6) 0.004(5) -0.005(5) -0.004(5)
C18 0.058(7) 0.069(7) 0.056(6) 0.020(5) -0.015(5) -0.005(6)
C19 0.058(6) 0.055(7) 0.086(8) -0.002(6) 0.006(6) -0.012(5)
C20 0.087(8) 0.048(7) 0.060(7) -0.011(5) 0.009(6) -0.026(6)
C21 0.079(7) 0.046(6) 0.050(6) 0.003(5) 0.002(6) -0.016(6)
C22 0.056(6) 0.052(6) 0.061(6) 0.002(5) 0.009(5) -0.001(5)
C23 0.099(8) 0.095(8) 0.085(7) 0.021(6) 0.036(6) -0.026(7)
C24 0.044(6) 0.068(7) 0.044(6) 0.006(5) 0.001(5) 0.002(5)
C25 0.056(6) 0.120(9) 0.054(6) -0.032(6) 0.000(5) 0.010(6)
C26 0.059(6) 0.113(9) 0.071(7) -0.016(6) 0.014(5) 0.019(6)
C27 0.126(9) 0.075(8) 0.105(8) 0.004(7) 0.025(7) -0.011(7)
C28 0.091(8) 0.076(8) 0.126(9) -0.061(7) 0.014(6) 0.016(6)
C29 0.079(7) 0.080(8) 0.053(7) -0.015(6) 0.009(5) -0.028(6)
C30 0.142(11) 0.111(11) 0.060(8) -0.017(9) 0.024(7) -0.015(10)
C31 0.117(10) 0.121(11) 0.074(8) 0.024(8) -0.004(7) 0.008(9)

loop_
_atom_site_label
_atom_site_type_symbol
_atom_site_fract_x
_atom_site_fract_y
_atom_site_fract_z
_atom_site_U_iso_or_equiv
_atom_site_thermal_displace_type
_atom_site_occupancy
_atom_site_calc_flag
_atom_site_refinement_flags
_atom_site_disorder_group
S S 0.4257(2) 0.0275(3) 0.21298(12) 0.0930(10) Uani 1 d . .
N1 N 0.0280(5) 0.1227(6) 0.3892(3) 0.050(2) Uani 1 d . .
N2 N 0.1479(7) 0.2370(6) 0.4640(3) 0.052(2) Uani 1 d . .
N3 N 0.3283(6) 0.2755(6) 0.4593(3) 0.052(2) Uani 1 d . .
O1 O 0.0849(4) 0.0326(6) 0.3078(3) 0.063(2) Uani 1 d . .
C1 C -0.0806(7) 0.0818(11) 0.3612(4) 0.052(2) Uani 1 d . .
C2 C -0.1556(9) 0.1749(10) 0.3345(4) 0.074(3) Uani 1 d . .
H2B H -0.1387 0.2652 0.3361 0.089 Uiso 1 calc R .
C3 C -0.2559(10) 0.1305(17) 0.3056(5) 0.105(4) Uani 1 d . .
H3A H -0.3079 0.1910 0.2871 0.127 Uiso 1 calc R .
C4 C -0.2789(10) -0.0005(20) 0.3041(5) 0.110(5) Uani 1 d . .
H4A H -0.3475 -0.0292 0.2848 0.132 Uiso 1 calc R .
C5 C -0.2049(11) -0.0915(11) 0.3301(5) 0.085(3) Uani 1 d . .
H5A H -0.2225 -0.1816 0.3278 0.102 Uiso 1 calc R .
C6 C -0.1044(8) -0.0512(11) 0.3596(4) 0.063(3) Uani 1 d . .
H6A H -0.0534 -0.1128 0.3781 0.076 Uiso 1 calc R .
C7 C -0.0335(7) 0.2168(9) 0.4814(4) 0.049(2) Uani 1 d . .
C8 C -0.0262(9) 0.3349(11) 0.5136(4) 0.093(3) Uani 1 d . .
H8A H 0.0291 0.3952 0.5099 0.111 Uiso 1 calc R .
C9 C -0.1002(11) 0.3640(12) 0.5510(5) 0.108(4) Uani 1 d . .
H9A H -0.0947 0.4444 0.5719 0.130 Uiso 1 calc R .
C10 C -0.1812(9) 0.2765(12) 0.5578(5) 0.088(3) Uani 1 d . .
H10A H -0.2319 0.2982 0.5822 0.106 Uiso 1 calc R .
C11 C -0.1873(7) 0.1575(10) 0.5286(4) 0.067(3) Uani 1 d . .
H11A H -0.2407 0.0963 0.5344 0.081 Uiso 1 calc R .
C12 C -0.1138(7) 0.1260(9) 0.4897(3) 0.057(2) Uani 1 d . .
H12A H -0.1188 0.0445 0.4697 0.068 Uiso 1 calc R .
C13 C 0.1122(7) 0.0942(8) 0.3551(4) 0.047(2) Uani 1 d . .
C14 C 0.2207(7) 0.1382(7) 0.3807(3) 0.043(2) Uani 1 d . .
C15 C 0.2314(7) 0.2150(9) 0.4320(4) 0.051(2) Uani 1 d . .
C16 C 0.0515(8) 0.1898(8) 0.4428(4) 0.051(2) Uani 1 d . .
C17 C 0.4040(7) 0.3301(8) 0.4249(4) 0.048(2) Uani 1 d . .
C18 C 0.5152(8) 0.3130(9) 0.4440(4) 0.064(3) Uani 1 d . .
H18A H 0.5410 0.2644 0.4788 0.0770 Uiso 1 calc R .
C19 C 0.5885(7) 0.3689(9) 0.4108(5) 0.067(3) Uani 1 d . .
H19A H 0.6630 0.3551 0.4238 0.081 Uiso 1 calc R .
C20 C 0.5551(9) 0.4440(9) 0.3592(4) 0.065(3) Uani 1 d . .
C21 C 0.4444(9) 0.4574(8) 0.3415(4) 0.060(2) Uani 1 d . .
H21A H 0.4183 0.5050 0.3064 0.071 Uiso 1 calc R .
C22 C 0.3695(7) 0.4031(8) 0.3737(4) 0.056(2) Uani 1 d . .
H22A H 0.2950 0.4165 0.3604 0.068 Uiso 1 calc R .
C23 C 0.6364(8) 0.5016(10) 0.3241(4) 0.091(3) Uani 1 d . .
H23A H 0.7092 0.4808 0.3443 0.136 Uiso 1 calc R .
H23B H 0.6275 0.5965 0.3216 0.136 Uiso 1 calc R .
H23C H 0.6245 0.4643 0.2841 0.136 Uiso 1 calc R .
C24 C 0.3116(6) 0.0914(8) 0.3546(4) 0.053(2) Uani 1 d . .
H24A H 0.3803 0.1148 0.3757 0.063 Uiso 1 calc R .
C25 C 0.3117(7) 0.0197(10) 0.3048(4) 0.078(3) Uani 1 d . .
H25A H 0.2446 0.0026 0.2803 0.093 Uiso 1 calc R .
C26 C 0.4110(7) -0.0349(11) 0.2856(4) 0.081(3) Uani 1 d . .
H26A H 0.4755 -0.0098 0.3153 0.097 Uiso 1 calc R .
C27 C 0.4333(8) 0.2038(9) 0.2291(4) 0.101(3) Uani 1 d . .
H27A H 0.4415 0.2518 0.1931 0.152 Uiso 1 calc R .
H27B H 0.4949 0.2214 0.2604 0.152 Uiso 1 calc R .
H27C H 0.3674 0.2320 0.2423 0.152 Uiso 1 calc R .
C28 C 0.4089(8) -0.1855(10) 0.2780(5) 0.098(4) Uani 1 d . .
H28A H 0.4753 -0.2143 0.2655 0.147 Uiso 1 calc R .
H28B H 0.3474 -0.2103 0.2478 0.147 Uiso 1 calc R .
H28C H 0.4026 -0.2261 0.3159 0.147 Uiso 1 calc R .
C29 C 0.3463(7) 0.3071(10) 0.5245(4) 0.071(3) Uani 1 d . .
H29A H 0.2791 0.3426 0.5346 0.086 Uiso 1 calc R .
H29B H 0.4019 0.3757 0.5328 0.086 Uiso 1 calc R .
C30 C 0.3810(10) 0.1905(15) 0.5636(5) 0.103(4) Uani 1 d . .
H30A H 0.3881 0.2040 0.6052 0.124 Uiso 1 calc R .
C31 C 0.4021(9) 0.0747(13) 0.5468(5) 0.107(4) Uani 1 d . .
H31A H 0.3964 0.0557 0.5057 0.128 Uiso 1 calc R .
H31B H 0.4234 0.0085 0.5754 0.128 Uiso 1 calc R .

loop_
_atom_type_symbol
_atom_type_description
_atom_type_scat_dispersion_real
_atom_type_scat_dispersion_imag
_atom_type_scat_source
C C 0.0033 0.0016 'International Tables Vol C Tables 4.2.6.8 and 6.1.1.4'
H H 0.0000 0.0000 'International Tables Vol C Tables 4.2.6.8 and 6.1.1.4'
N N 0.0061 0.0033 'International Tables Vol C Tables 4.2.6.8 and 6.1.1.4'
O O 0.0106 0.0060 'International Tables Vol C Tables 4.2.6.8 and 6.1.1.4'
S S 0.1246 0.1234 'International Tables Vol C Tables 4.2.6.8 and 6.1.1.4'

loop_
_geom_angle_atom_site_label_1
_geom_angle_atom_site_label_2
_geom_angle_atom_site_label_3
_geom_angle
_geom_angle_site_symmetry_1
_geom_angle_site_symmetry_3
_geom_angle_publ_flag
C26 S C27 99.9(5) . . ?
C16 N1 C13 120.4(7) . . ?
C16 N1 C1 124.2(7) . . ?
C13 N1 C1 115.3(7) . . ?
C16 N2 C15 118.7(7) . . ?
C15 N3 C17 122.2(7) . . ?
C15 N3 C29 120.0(7) . . ?
C17 N3 C29 116.9(7) . . ?
C6 C1 C2 121.6(9) . . ?
C6 C1 N1 118.1(9) . . ?
C2 C1 N1 120.3(9) . . ?
C3 C2 C1 118.2(11) . . ?
C4 C3 C2 120.0(13) . . ?
C3 C4 C5 121.6(13) . . ?
C4 C5 C6 120.1(11) . . ?
C5 C6 C1 118.5(10) . . ?
C8 C7 C12 118.4(8) . . ?
C8 C7 C16 117.9(9) . . ?
C12 C7 C16 123.5(8) . . ?
C9 C8 C7 120.7(10) . . ?
C10 C9 C8 120.9(10) . . ?
C11 C10 C9 119.6(10) . . ?
C10 C11 C12 120.6(9) . . ?
C7 C12 C11 119.7(8) . . ?
O1 C13 N1 116.6(8) . . ?
O1 C13 C14 126.8(8) . . ?
N1 C13 C14 116.6(8) . . ?
C15 C14 C24 123.8(8) . . ?
C15 C14 C13 117.0(8) . . ?
C24 C14 C13 118.9(7) . . ?
C14 C15 N2 123.7(8) . . ?
C14 C15 N3 124.3(8) . . ?
N2 C15 N3 111.9(8) . . ?
N2 C16 N1 123.0(7) . . ?
N2 C16 C7 114.7(8) . . ?
N1 C16 C7 122.2(9) . . ?
C22 C17 C18 118.4(8) . . ?
C22 C17 N3 121.4(8) . . ?
C18 C17 N3 120.2(8) . . ?
C17 C18 C19 119.8(8) . . ?
C20 C19 C18 122.7(9) . . ?
C21 C20 C19 115.7(9) . . ?
C21 C20 C23 123.0(9) . . ?
C19 C20 C23 121.3(10) . . ?
C20 C21 C22 122.8(8) . . ?
C17 C22 C21 120.6(8) . . ?
C25 C24 C14 129.5(8) . . ?
C24 C25 C26 124.7(8) . . ?
C25 C26 C28 113.7(9) . . ?
C25 C26 S 111.0(7) . . ?
C28 C26 S 104.5(7) . . ?
N3 C29 C30 113.3(8) . . ?
C31 C30 C29 127.2(11) . . ?

loop_
_geom_bond_atom_site_label_1
_geom_bond_atom_site_label_2
_geom_bond_distance
_geom_bond_site_symmetry_2
_geom_bond_publ_flag
S C26 1.782(9) . ?
S C27 1.807(10) . ?
N1 C16 1.364(9) . ?
N1 C13 1.427(9) . ?
N1 C1 1.443(10) . ?
N2 C16 1.298(9) . ?
N2 C15 1.377(9) . ?
N3 C15 1.389(9) . ?
N3 C17 1.425(9) . ?
N3 C29 1.474(9) . ?
O1 C13 1.223(8) . ?
C1 C6 1.367(11) . ?
C1 C2 1.379(11) . ?
C2 C3 1.373(13) . ?
C3 C4 1.35(2) . ?
C4 C5 1.353(15) . ?
C5 C6 1.367(12) . ?
C7 C8 1.383(11) . ?
C7 C12 1.388(10) . ?
C7 C16 1.501(10) . ?
C8 C9 1.379(12) . ?
C9 C10 1.363(12) . ?
C10 C11 1.358(12) . ?
C11 C12 1.403(11) . ?
C13 C14 1.437(10) . ?
C14 C15 1.372(10) . ?
C14 C24 1.438(10) . ?
C17 C22 1.366(10) . ?
C17 C18 1.382(10) . ?
C18 C19 1.389(11) . ?
C19 C20 1.382(11) . ?
C20 C21 1.369(11) . ?
C20 C23 1.499(11) . ?
C21 C22 1.385(10) . ?
C24 C25 1.329(10) . ?
C25 C26 1.481(11) . ?
C26 C28 1.521(12) . ?
C29 C30 1.481(14) . ?
C30 C31 1.264(13) . ?

loop_
_geom_torsion_atom_site_label_1
_geom_torsion_atom_site_label_2
_geom_torsion_atom_site_label_3
_geom_torsion_atom_site_label_4
_geom_torsion
_geom_torsion_site_symmetry_1
_geom_torsion_site_symmetry_2
_geom_torsion_site_symmetry_3
_geom_torsion_site_symmetry_4
_geom_torsion_publ_flag
C16 N1 C1 C6 -110.3(9) . . . . ?
C13 N1 C1 C6 72.8(9) . . . . ?
C16 N1 C1 C2 72.8(10) . . . . ?
C13 N1 C1 C2 -104.1(8) . . . . ?
C6 C1 C2 C3 -0.2(13) . . . . ?
N1 C1 C2 C3 176.5(8) . . . . ?
C1 C2 C3 C4 0.3(16) . . . . ?
C2 C3 C4 C5 -0.7(19) . . . . ?
C3 C4 C5 C6 1.1(18) . . . . ?
C4 C5 C6 C1 -1.0(14) . . . . ?
C2 C1 C6 C5 0.6(13) . . . . ?
N1 C1 C6 C5 -176.2(7) . . . . ?
C12 C7 C8 C9 -2.9(14) . . . . ?
C16 C7 C8 C9 -178.3(9) . . . . ?
C7 C8 C9 C10 0.9(17) . . . . ?
C8 C9 C10 C11 1.9(17) . . . . ?
C9 C10 C11 C12 -2.5(15) . . . . ?
C8 C7 C12 C11 2.2(12) . . . . ?
C16 C7 C12 C11 177.4(7) . . . . ?
C10 C11 C12 C7 0.5(13) . . . . ?
C16 N1 C13 O1 179.3(7) . . . . ?
C1 N1 C13 O1 -3.7(10) . . . . ?
C16 N1 C13 C14 0.7(10) . . . . ?
C1 N1 C13 C14 177.7(7) . . . . ?
O1 C13 C14 C15 175.1(8) . . . . ?
N1 C13 C14 C15 -6.5(10) . . . . ?
O1 C13 C14 C24 -9.9(12) . . . . ?
N1 C13 C14 C24 168.6(7) . . . . ?
C24 C14 C15 N2 -166.1(7) . . . . ?
C13 C14 C15 N2 8.7(12) . . . . ?
C24 C14 C15 N3 11.3(12) . . . . ?
C13 C14 C15 N3 -173.9(7) . . . . ?
C16 N2 C15 C14 -4.5(12) . . . . ?
C16 N2 C15 N3 177.8(7) . . . . ?
C17 N3 C15 C14 36.7(12) . . . . ?
C29 N3 C15 C14 -154.6(8) . . . . ?
C17 N3 C15 N2 -145.7(7) . . . . ?
C29 N3 C15 N2 23.0(10) . . . . ?
C15 N2 C16 N1 -2.1(12) . . . . ?
C15 N2 C16 C7 179.0(7) . . . . ?
C13 N1 C16 N2 3.8(11) . . . . ?
C1 N1 C16 N2 -173.0(8) . . . . ?
C13 N1 C16 C7 -177.4(7) . . . . ?
C1 N1 C16 C7 5.9(12) . . . . ?
C8 C7 C16 N2 33.1(11) . . . . ?
C12 C7 C16 N2 -142.1(8) . . . . ?
C8 C7 C16 N1 -145.8(8) . . . . ?
C12 C7 C16 N1 39.0(12) . . . . ?
C15 N3 C17 C22 42.5(11) . . . . ?
C29 N3 C17 C22 -126.5(8) . . . . ?
C15 N3 C17 C18 -139.2(8) . . . . ?
C29 N3 C17 C18 51.7(11) . . . . ?
C22 C17 C18 C19 -0.5(13) . . . . ?
N3 C17 C18 C19 -178.8(7) . . . . ?
C17 C18 C19 C20 1.1(13) . . . . ?
C18 C19 C20 C21 -1.7(13) . . . . ?
C18 C19 C20 C23 -179.3(8) . . . . ?
C19 C20 C21 C22 1.8(13) . . . . ?
C23 C20 C21 C22 179.4(8) . . . . ?
C18 C17 C22 C21 0.6(12) . . . . ?
N3 C17 C22 C21 178.9(7) . . . . ?
C20 C21 C22 C17 -1.4(13) . . . . ?
C15 C14 C24 C25 -178.3(9) . . . . ?
C13 C14 C24 C25 7.0(13) . . . . ?
C14 C24 C25 C26 -173.3(9) . . . . ?
C24 C25 C26 C28 122.2(11) . . . . ?
C24 C25 C26 S -120.3(9) . . . . ?
C27 S C26 C25 59.5(8) . . . . ?
C27 S C26 C28 -177.5(7) . . . . ?
C15 N3 C29 C30 79.6(10) . . . . ?
C17 N3 C29 C30 -111.1(9) . . . . ?
N3 C29 C30 C31 4.7(17) . . . . ?

loop_
_cod_related_entry_id
_cod_related_entry_database
_cod_related_entry_code
1 ChemSpider 9093273
